data_7155996
loop_
_publ_author_name
'Bellucci, M. C.'
'Frigerio, M.'
'Castellano, C.'
'Meneghetti, F.'
'Sacchetti, A.'
'Volonterio, A.'

_publ_section_title
;
 Design, synthesis, and conformational analysis of 3-cyclo-butylcarbamoyl
 hydantoins as novel hydrogen bond driven universal peptidomimetics.
;
_journal_issue 4
_journal_name_full 'Organic &amp; biomolecular chemistry'
_journal_page_first 521
_journal_page_last 525
_journal_paper_doi 10.1039/c7ob02680c
_journal_volume 16
_journal_year 2018
_chemical_formula_sum 'C24 H34 N4 O5'
_chemical_formula_weight 458.56
_space_group_IT_number 7
_space_group_name_Hall 'P -2yc'
_space_group_name_H-M_alt 'P 1 c 1'
_symmetry_cell_setting monoclinic
_symmetry_Int_Tables_number 7
_symmetry_space_group_name_Hall 'P -2yc'
_symmetry_space_group_name_H-M 'P 1 c 1'
_atom_sites_solution_hydrogens geom
_atom_sites_solution_primary direct
_atom_sites_solution_secondary difmap
_audit_creation_date 2016-12-05T15:52:57-00:00
_audit_creation_method 'WinGX routine CIF_UPDATE'
_audit_update_record
;
2017-03-29 deposited with the CCDC.
2017-11-27 downloaded from the CCDC.
;
_cell_angle_alpha 90
_cell_angle_beta 106.96(3)
_cell_angle_gamma 90
_cell_formula_units_Z 2
_cell_length_a 7.7842(16)
_cell_length_b 19.387(4)
_cell_length_c 8.3150(17)
_cell_measurement_reflns_used 3751
_cell_measurement_temperature 293(2)
_cell_measurement_theta_max 25
_cell_measurement_theta_min 2
_cell_measurement_wavelength 0.71073
_cell_volume 1200.3(5)
_computing_structure_refinement 'SHELXL-97 (Sheldrick, 1997)'
_diffrn_ambient_temperature 293(2)
_diffrn_detector_area_resol_mean 8.333
_diffrn_measured_fraction_theta_full 0.998
_diffrn_measured_fraction_theta_max 0.998
_diffrn_measurement_device_type 'Bruker-Axs Smart-Apex CCD'
_diffrn_measurement_method 'omega scan'
_diffrn_radiation_monochromator graphite
_diffrn_radiation_type MoK\a
_diffrn_radiation_wavelength 0.71073
_diffrn_reflns_av_R_equivalents 0.0175
_diffrn_reflns_av_unetI/netI 0.0694
_diffrn_reflns_limit_h_max 9
_diffrn_reflns_limit_h_min -9
_diffrn_reflns_limit_k_max 24
_diffrn_reflns_limit_k_min 0
_diffrn_reflns_limit_l_max 10
_diffrn_reflns_limit_l_min -10
_diffrn_reflns_number 4836
_diffrn_reflns_theta_full 26.37
_diffrn_reflns_theta_max 26.37
_diffrn_reflns_theta_min 2.1
_exptl_absorpt_coefficient_mu 0.09
_exptl_absorpt_correction_type none
_exptl_crystal_colour colourless
_exptl_crystal_density_diffrn 1.269
_exptl_crystal_density_method 'not measured'
_exptl_crystal_description laminar
_exptl_crystal_F_000 492
_exptl_crystal_size_max 0.46
_exptl_crystal_size_mid 0.26
_exptl_crystal_size_min 0.24
_refine_diff_density_max 0.268
_refine_diff_density_min -0.269
_refine_diff_density_rms 0.055
_refine_ls_abs_structure_details 'Flack H D (1983), Acta Cryst. A39, 876-881'
_refine_ls_abs_structure_Flack 3(2)
_refine_ls_extinction_method none
_refine_ls_goodness_of_fit_ref 1.245
_refine_ls_hydrogen_treatment mixed
_refine_ls_matrix_type full
_refine_ls_number_parameters 302
_refine_ls_number_reflns 4836
_refine_ls_number_restraints 2
_refine_ls_restrained_S_all 1.244
_refine_ls_R_factor_all 0.1224
_refine_ls_R_factor_gt 0.089
_refine_ls_shift/su_max 0
_refine_ls_shift/su_mean 0
_refine_ls_structure_factor_coef Fsqd
_refine_ls_weighting_details 'calc w=1/[\s^2^(Fo^2^)+(0.0019P)^2^+2.1397P] where P=(Fo^2^+2Fc^2^)/3'
_refine_ls_weighting_scheme calc
_refine_ls_wR_factor_gt 0.1501
_refine_ls_wR_factor_ref 0.1659
_reflns_number_gt 3751
_reflns_number_total 4836
_reflns_threshold_expression >2sigma(I)
_cod_data_source_file c7ob02680c2.cif
_cod_data_source_block saccnew
_cod_depositor_comments
;

2018-02-03
Z value and formula fixed to values more according to usual
chemical conventions.                 miguel

 Adding full bibliography for 7155995--7155996.cif.
;
_cod_original_cell_volume 1200.2(4)
_cod_original_sg_symbol_H-M Pc
_cod_original_formula_sum 'C12 H17 N2 O2.50'
_cod_original_formula_units_Z 4
_cod_original_formula_weight 229.28
_cod_database_code 7155996

loop_
_symmetry_equiv_pos_as_xyz
'x, y, z'
'x, -y, z+1/2'

loop_
_atom_site_label
_atom_site_type_symbol
_atom_site_fract_x
_atom_site_fract_y
_atom_site_fract_z
_atom_site_U_iso_or_equiv
_atom_site_adp_type
_atom_site_occupancy
_atom_site_symmetry_multiplicity
_atom_site_calc_flag
_atom_site_refinement_flags
C1 C 0.8264(6) 0.0878(2) 0.9169(6) 0.0274(10) Uani 1 1 d .
C2 C 1.0240(6) 0.1312(3) 0.7852(6) 0.0290(11) Uani 1 1 d .
C3 C 0.7278(6) 0.0945(3) 0.7305(6) 0.0281(10) Uani 1 1 d .
C4 C 0.5566(6) 0.1369(3) 0.6979(6) 0.0301(11) Uani 1 1 d .
H4A H 0.4887 0.1327 0.5803 0.036 Uiso 1 1 calc R
H4B H 0.4836 0.1182 0.7643 0.036 Uiso 1 1 calc R
C5 C 0.5907(6) 0.2117(3) 0.7396(6) 0.0314(11) Uani 1 1 d .
C6 C 0.4792(7) 0.3294(3) 0.6769(8) 0.0482(15) Uani 1 1 d .
H6A H 0.548 0.3512 0.6107 0.058 Uiso 1 1 calc R
H6B H 0.541 0.3377 0.7946 0.058 Uiso 1 1 calc R
C7 C 0.2943(7) 0.3618(3) 0.6336(7) 0.0376(13) Uani 1 1 d .
C8 C 0.2643(8) 0.4252(3) 0.5542(8) 0.0451(14) Uani 1 1 d .
H8 H 0.3588 0.4466 0.5266 0.054 Uiso 1 1 calc R
C9 C 0.0983(8) 0.4583(3) 0.5137(8) 0.0477(15) Uani 1 1 d .
H9 H 0.0818 0.501 0.4607 0.057 Uiso 1 1 calc R
C10 C -0.0420(7) 0.4253(3) 0.5550(7) 0.0407(13) Uani 1 1 d .
C11 C -0.0144(8) 0.3623(3) 0.6351(7) 0.0445(14) Uani 1 1 d .
H11 H -0.1084 0.3407 0.6631 0.053 Uiso 1 1 calc R
C12 C 0.1521(7) 0.3310(3) 0.6741(7) 0.0422(14) Uani 1 1 d .
H12 H 0.1689 0.2886 0.7284 0.051 Uiso 1 1 calc R
C13 C 0.8489(8) 0.1263(3) 0.4833(7) 0.0445(14) Uani 1 1 d .
H13A H 0.7843 0.086 0.4277 0.053 Uiso 1 1 calc R
H13B H 0.9684 0.1247 0.4697 0.053 Uiso 1 1 calc R
C14 C 0.7552(10) 0.1896(4) 0.3962(8) 0.063(2) Uani 1 1 d .
H14A H 0.7506 0.1881 0.2796 0.095 Uiso 1 1 calc R
H14B H 0.8198 0.2299 0.4475 0.095 Uiso 1 1 calc R
H14C H 0.6353 0.1911 0.4057 0.095 Uiso 1 1 calc R
C15 C 1.1423(6) 0.1081(3) 1.0989(6) 0.0273(10) Uani 1 1 d .
C16 C 1.1474(7) 0.0429(3) 1.2075(7) 0.0393(13) Uani 1 1 d .
H16A H 1.1181 0.0517 1.3114 0.047 Uiso 1 1 calc R
H16B H 1.0774 0.0047 1.1465 0.047 Uiso 1 1 calc R
C17 C 1.3496(9) 0.0366(3) 1.2303(9) 0.0572(17) Uani 1 1 d .
H17A H 1.424 0.0525 1.3389 0.069 Uiso 1 1 calc R
H17B H 1.3863 -0.009 1.2052 0.069 Uiso 1 1 calc R
C18 C 1.3323(7) 0.0886(3) 1.0887(7) 0.0402(13) Uani 1 1 d .
H18A H 1.3322 0.0678 0.9826 0.048 Uiso 1 1 calc R
H18B H 1.4183 0.1261 1.118 0.048 Uiso 1 1 calc R
C19 C 1.1478(7) 0.1747(3) 1.1980(6) 0.0297(11) Uani 1 1 d .
C20 C 1.0416(8) 0.2929(3) 1.2000(7) 0.0399(13) Uani 1 1 d .
H20A H 1.0912 0.2886 1.3209 0.048 Uiso 1 1 calc R
H20B H 0.919 0.3092 1.1768 0.048 Uiso 1 1 calc R
C21 C 1.1487(9) 0.3454(3) 1.1375(8) 0.0477(15) Uani 1 1 d .
H21A H 1.1414 0.3894 1.1909 0.057 Uiso 1 1 calc R
H21B H 1.0959 0.3513 1.0173 0.057 Uiso 1 1 calc R
C22 C 1.3457(9) 0.3256(4) 1.1722(10) 0.070(2) Uani 1 1 d .
H22A H 1.3943 0.3135 1.29 0.084 Uiso 1 1 calc R
H22B H 1.3541 0.2852 1.1061 0.084 Uiso 1 1 calc R
C23 C 1.4569(13) 0.3827(5) 1.1310(13) 0.103(3) Uani 1 1 d .
H23A H 1.5794 0.3678 1.1553 0.155 Uiso 1 1 calc R
H23B H 1.451 0.4225 1.1976 0.155 Uiso 1 1 calc R
H23C H 1.4113 0.3941 1.0139 0.155 Uiso 1 1 calc R
C24 C -0.2499(10) 0.5158(4) 0.4344(10) 0.070(2) Uani 1 1 d .
H24A H -0.373 0.5284 0.4188 0.105 Uiso 1 1 calc R
H24B H -0.2287 0.5113 0.3268 0.105 Uiso 1 1 calc R
H24C H -0.1728 0.5509 0.4986 0.105 Uiso 1 1 calc R
N1 N 0.9998(5) 0.1082(2) 0.9366(5) 0.0246(8) Uani 1 1 d .
N2 N 0.8650(5) 0.1218(2) 0.6617(5) 0.0333(10) Uani 1 1 d .
N3 N 0.4713(5) 0.2558(2) 0.6453(5) 0.0342(10) Uani 1 1 d .
H3 H 0.3865 0.2399 0.5626 0.041 Uiso 1 1 calc R
N4 N 1.0400(5) 0.2254(2) 1.1240(5) 0.0310(9) Uani 1 1 d .
H4 H 0.9656 0.2181 1.0264 0.037 Uiso 1 1 calc R
O1 O 1.1631(5) 0.1539(2) 0.7667(5) 0.0460(10) Uani 1 1 d .
O2 O 0.7627(5) 0.0691(2) 1.0257(5) 0.0442(10) Uani 1 1 d .
O3 O 0.7208(5) 0.2324(2) 0.8531(5) 0.0542(12) Uani 1 1 d .
O4 O -0.2133(6) 0.4520(2) 0.5217(6) 0.0589(12) Uani 1 1 d .
O5 O 1.2537(5) 0.1790(2) 1.3399(4) 0.0453(10) Uani 1 1 d .
H31 H 0.696(6) 0.048(3) 0.691(6) 0.026(13) Uiso 1 1 d .

loop_
_atom_site_aniso_label
_atom_site_aniso_U_11
_atom_site_aniso_U_22
_atom_site_aniso_U_33
_atom_site_aniso_U_23
_atom_site_aniso_U_13
_atom_site_aniso_U_12
C1 0.031(3) 0.016(3) 0.036(3) 0.002(2) 0.011(2) -0.002(2)
C2 0.028(3) 0.028(3) 0.033(2) 0.002(2) 0.011(2) 0.001(2)
C3 0.033(3) 0.015(3) 0.035(3) -0.005(2) 0.009(2) -0.003(2)
C4 0.022(2) 0.033(3) 0.034(3) -0.002(2) 0.006(2) 0.002(2)
C5 0.028(3) 0.033(3) 0.029(2) -0.005(2) 0.002(2) 0.005(2)
C6 0.033(3) 0.029(3) 0.073(4) -0.009(3) 0.000(3) 0.004(2)
C7 0.036(3) 0.030(3) 0.044(3) -0.004(2) 0.008(2) 0.004(2)
C8 0.040(3) 0.029(3) 0.069(4) -0.001(3) 0.019(3) 0.003(2)
C9 0.049(3) 0.029(3) 0.065(4) 0.011(3) 0.017(3) 0.014(3)
C10 0.040(3) 0.039(3) 0.045(3) -0.006(3) 0.016(3) 0.009(3)
C11 0.045(3) 0.040(3) 0.050(3) 0.004(3) 0.017(3) 0.005(3)
C12 0.041(3) 0.036(3) 0.046(3) 0.005(3) 0.009(3) 0.008(3)
C13 0.045(3) 0.054(4) 0.034(3) -0.001(3) 0.013(2) 0.006(3)
C14 0.068(4) 0.076(5) 0.047(4) 0.020(4) 0.020(3) 0.006(4)
C15 0.028(2) 0.025(3) 0.028(2) 0.002(2) 0.0061(19) 0.005(2)
C16 0.046(3) 0.024(3) 0.041(3) 0.008(2) 0.002(2) 0.006(2)
C17 0.055(4) 0.044(4) 0.067(4) 0.016(3) 0.010(3) 0.028(3)
C18 0.031(3) 0.047(4) 0.041(3) -0.007(3) 0.008(2) 0.007(2)
C19 0.036(3) 0.022(3) 0.027(3) 0.006(2) 0.003(2) 0.001(2)
C20 0.049(3) 0.028(3) 0.038(3) -0.004(2) 0.004(2) 0.005(2)
C21 0.071(4) 0.023(3) 0.045(3) -0.005(3) 0.012(3) -0.001(3)
C22 0.071(5) 0.057(5) 0.088(5) 0.001(4) 0.032(4) -0.011(4)
C23 0.102(7) 0.098(7) 0.108(7) -0.001(6) 0.029(6) -0.047(6)
C24 0.059(4) 0.057(5) 0.091(6) 0.013(4) 0.015(4) 0.023(4)
N1 0.0221(19) 0.022(2) 0.0288(19) 0.0013(17) 0.0064(16) -0.0033(16)
N2 0.030(2) 0.046(3) 0.027(2) 0.000(2) 0.0126(17) 0.0018(19)
N3 0.026(2) 0.027(2) 0.039(2) -0.0077(19) -0.0084(18) 0.0026(18)
N4 0.036(2) 0.018(2) 0.030(2) -0.0023(17) -0.0047(18) 0.0039(17)
O1 0.0301(19) 0.057(3) 0.053(2) 0.015(2) 0.0167(18) -0.0043(18)
O2 0.035(2) 0.055(3) 0.045(2) 0.015(2) 0.0167(18) -0.0003(19)
O3 0.045(2) 0.033(2) 0.062(3) -0.016(2) -0.020(2) 0.0072(18)
O4 0.042(2) 0.061(3) 0.076(3) 0.012(3) 0.022(2) 0.022(2)
O5 0.052(2) 0.037(2) 0.033(2) -0.0049(17) -0.0087(18) 0.0092(18)

loop_
_atom_type_symbol
_atom_type_description
_atom_type_scat_dispersion_real
_atom_type_scat_dispersion_imag
_atom_type_scat_source
C C 0.0033 0.0016 'International Tables Vol C Tables 4.2.6.8 and 6.1.1.4'
H H 0 0 'International Tables Vol C Tables 4.2.6.8 and 6.1.1.4'
N N 0.0061 0.0033 'International Tables Vol C Tables 4.2.6.8 and 6.1.1.4'
O O 0.0106 0.006 'International Tables Vol C Tables 4.2.6.8 and 6.1.1.4'

loop_
_geom_angle_atom_site_label_1
_geom_angle_atom_site_label_2
_geom_angle_atom_site_label_3
_geom_angle
O2 C1 N1 127.1(5)
O2 C1 C3 126.4(4)
N1 C1 C3 106.4(4)
O1 C2 N2 126.5(4)
O1 C2 N1 125.9(4)
N2 C2 N1 107.6(4)
N2 C3 C1 102.9(4)
N2 C3 C4 116.0(4)
C1 C3 C4 112.5(4)
N2 C3 H31 111(3)
C1 C3 H31 106(3)
C4 C3 H31 108(3)
C5 C4 C3 113.3(4)
C5 C4 H4A 108.9
C3 C4 H4A 108.9
C5 C4 H4B 108.9
C3 C4 H4B 108.9
H4A C4 H4B 107.7
O3 C5 N3 121.1(5)
O3 C5 C4 122.9(5)
N3 C5 C4 116.0(4)
N3 C6 C7 112.3(5)
N3 C6 H6A 109.2
C7 C6 H6A 109.2
N3 C6 H6B 109.2
C7 C6 H6B 109.2
H6A C6 H6B 107.9
C8 C7 C12 117.7(5)
C8 C7 C6 119.9(5)
C12 C7 C6 122.4(5)
C7 C8 C9 122.7(6)
C7 C8 H8 118.6
C9 C8 H8 118.6
C10 C9 C8 117.9(5)
C10 C9 H9 121
C8 C9 H9 121
C11 C10 O4 115.7(5)
C11 C10 C9 120.2(5)
O4 C10 C9 124.1(5)
C10 C11 C12 120.4(6)
C10 C11 H11 119.8
C12 C11 H11 119.8
C11 C12 C7 121.1(5)
C11 C12 H12 119.5
C7 C12 H12 119.5
N2 C13 C14 115.2(5)
N2 C13 H13A 108.5
C14 C13 H13A 108.5
N2 C13 H13B 108.5
C14 C13 H13B 108.5
H13A C13 H13B 107.5
C13 C14 H14A 109.5
C13 C14 H14B 109.5
H14A C14 H14B 109.5
C13 C14 H14C 109.5
H14A C14 H14C 109.5
H14B C14 H14C 109.5
N1 C15 C19 112.8(4)
N1 C15 C16 114.8(4)
C19 C15 C16 112.6(4)
N1 C15 C18 115.1(4)
C19 C15 C18 111.0(4)
C16 C15 C18 88.3(4)
C17 C16 C15 89.3(4)
C17 C16 H16A 113.8
C15 C16 H16A 113.8
C17 C16 H16B 113.8
C15 C16 H16B 113.8
H16A C16 H16B 111
C18 C17 C16 89.8(4)
C18 C17 H17A 113.7
C16 C17 H17A 113.7
C18 C17 H17B 113.7
C16 C17 H17B 113.7
H17A C17 H17B 110.9
C17 C18 C15 89.4(4)
C17 C18 H18A 113.7
C15 C18 H18A 113.7
C17 C18 H18B 113.7
C15 C18 H18B 113.7
H18A C18 H18B 111
O5 C19 N4 123.5(5)
O5 C19 C15 118.8(4)
N4 C19 C15 117.7(4)
N4 C20 C21 113.3(5)
N4 C20 H20A 108.9
C21 C20 H20A 108.9
N4 C20 H20B 108.9
C21 C20 H20B 108.9
H20A C20 H20B 107.7
C20 C21 C22 113.1(5)
C20 C21 H21A 109
C22 C21 H21A 109
C20 C21 H21B 109
C22 C21 H21B 109
H21A C21 H21B 107.8
C23 C22 C21 112.6(7)
C23 C22 H22A 109.1
C21 C22 H22A 109.1
C23 C22 H22B 109.1
C21 C22 H22B 109.1
H22A C22 H22B 107.8
C22 C23 H23A 109.5
C22 C23 H23B 109.5
H23A C23 H23B 109.5
C22 C23 H23C 109.5
H23A C23 H23C 109.5
H23B C23 H23C 109.5
O4 C24 H24A 109.5
O4 C24 H24B 109.5
H24A C24 H24B 109.5
O4 C24 H24C 109.5
H24A C24 H24C 109.5
H24B C24 H24C 109.5
C1 N1 C2 111.8(4)
C1 N1 C15 124.1(4)
C2 N1 C15 124.1(4)
C2 N2 C3 111.1(4)
C2 N2 C13 123.1(4)
C3 N2 C13 124.7(4)
C5 N3 C6 122.6(4)
C5 N3 H3 118.7
C6 N3 H3 118.7
C19 N4 C20 123.0(4)
C19 N4 H4 118.5
C20 N4 H4 118.5
C10 O4 C24 117.8(5)

loop_
_geom_bond_atom_site_label_1
_geom_bond_atom_site_label_2
_geom_bond_distance
C1 O2 1.207(6)
C1 N1 1.371(6)
C1 C3 1.521(7)
C2 O1 1.219(6)
C2 N2 1.371(6)
C2 N1 1.399(6)
C3 N2 1.451(6)
C3 C4 1.523(6)
C3 H31 0.96(5)
C4 C5 1.495(7)
C4 H4A 0.97
C4 H4B 0.97
C5 O3 1.233(6)
C5 N3 1.336(6)
C6 N3 1.449(7)
C6 C7 1.515(7)
C6 H6A 0.97
C6 H6B 0.97
C7 C8 1.381(8)
C7 C12 1.383(7)
C8 C9 1.393(8)
C8 H8 0.93
C9 C10 1.392(8)
C9 H9 0.93
C10 C11 1.378(8)
C10 O4 1.381(7)
C11 C12 1.381(8)
C11 H11 0.93
C12 H12 0.93
C13 N2 1.454(6)
C13 C14 1.501(9)
C13 H13A 0.97
C13 H13B 0.97
C14 H14A 0.96
C14 H14B 0.96
C14 H14C 0.96
C15 N1 1.476(6)
C15 C19 1.524(7)
C15 C16 1.548(7)
C15 C18 1.553(7)
C16 C17 1.535(8)
C16 H16A 0.97
C16 H16B 0.97
C17 C18 1.526(8)
C17 H17A 0.97
C17 H17B 0.97
C18 H18A 0.97
C18 H18B 0.97
C19 O5 1.229(6)
C19 N4 1.323(6)
C20 N4 1.452(6)
C20 C21 1.501(8)
C20 H20A 0.97
C20 H20B 0.97
C21 C22 1.525(9)
C21 H21A 0.97
C21 H21B 0.97
C22 C23 1.505(10)
C22 H22A 0.97
C22 H22B 0.97
C23 H23A 0.96
C23 H23B 0.96
C23 H23C 0.96
C24 O4 1.421(8)
C24 H24A 0.96
C24 H24B 0.96
C24 H24C 0.96
N3 H3 0.86
N4 H4 0.86
